data_4303586
loop_
_publ_author_name
'Ming-Hua Xie'
'Miao Wang'
'Chuan-De Wu'

_publ_section_title
;
Catalytic Alkenylation of Phenylpyridines with Terminal Alkynes by a
[12]Metallacrown-6 Ruthenium(II) Compound
;
_journal_name_full 'Inorganic Chemistry'
_journal_page_first 10477
_journal_page_last 10479
_journal_paper_doi 10.1021/ic901309b
_journal_volume 48
_journal_year 2009
_chemical_formula_sum 'C12 H36 Ru6 S12'
_chemical_formula_weight 1171.55
_chemical_name_systematic
; 
 ? 
;
_space_group_IT_number 148
_symmetry_cell_setting trigonal
_symmetry_space_group_name_Hall '-R 3'
_symmetry_space_group_name_H-M 'R -3 :H'
_atom_sites_solution_hydrogens geom
_atom_sites_solution_primary direct
_atom_sites_solution_secondary difmap
_audit_creation_method SHELXL-97
_cell_angle_alpha 90.00
_cell_angle_beta 90.00
_cell_angle_gamma 120.00
_cell_formula_units_Z 3
_cell_length_a 17.815(3)
_cell_length_b 17.815(3)
_cell_length_c 8.7859(18)
_cell_measurement_reflns_used 7937
_cell_measurement_temperature 293(2)
_cell_measurement_theta_max 27.42
_cell_measurement_theta_min 3.51
_cell_volume 2414.8(8)
_computing_cell_refinement 'Siemens SMART & SAINT'
_computing_data_collection 'Siemens SMART'
_computing_data_reduction 'Siemens XPREP'
_computing_molecular_graphics 'Siemens SHELX-97'
_computing_publication_material 'Siemens SHELX-97'
_computing_structure_refinement 'Siemens SHELX-97'
_computing_structure_solution 'Siemens SHELX-97'
_diffrn_ambient_temperature 293(2)
_diffrn_measured_fraction_theta_full 0.996
_diffrn_measured_fraction_theta_max 0.996
_diffrn_measurement_device_type 'Siemens SMART CCD area-detector'
_diffrn_measurement_method '\f and \w'
_diffrn_radiation_monochromator graphite
_diffrn_radiation_source 'fine-focus sealed tube'
_diffrn_radiation_type MoK\a
_diffrn_radiation_wavelength 0.71073
_diffrn_reflns_av_R_equivalents 0.0250
_diffrn_reflns_av_sigmaI/netI 0.0148
_diffrn_reflns_limit_h_max 22
_diffrn_reflns_limit_h_min -23
_diffrn_reflns_limit_k_max 23
_diffrn_reflns_limit_k_min -23
_diffrn_reflns_limit_l_max 11
_diffrn_reflns_limit_l_min -11
_diffrn_reflns_number 7937
_diffrn_reflns_theta_full 27.42
_diffrn_reflns_theta_max 27.42
_diffrn_reflns_theta_min 3.51
_diffrn_standards_decay_% 0
_diffrn_standards_interval_count 0
_diffrn_standards_interval_time .
_diffrn_standards_number 0
_exptl_absorpt_coefficient_mu 3.526
_exptl_absorpt_correction_T_max 0.838
_exptl_absorpt_correction_T_min 0.776
_exptl_absorpt_correction_type empirical
_exptl_absorpt_process_details '(SADABS; Sheldrick, 1996)'
_exptl_crystal_colour Brown
_exptl_crystal_density_diffrn 2.417
_exptl_crystal_density_method 'not measured'
_exptl_crystal_description Bloc
_exptl_crystal_F_000 1692
_exptl_crystal_size_max 0.11
_exptl_crystal_size_mid 0.06
_exptl_crystal_size_min 0.05
_refine_diff_density_max 0.371
_refine_diff_density_min -0.487
_refine_diff_density_rms 0.089
_refine_ls_extinction_method none
_refine_ls_goodness_of_fit_ref 1.159
_refine_ls_hydrogen_treatment constr
_refine_ls_matrix_type full
_refine_ls_number_parameters 46
_refine_ls_number_reflns 1225
_refine_ls_number_restraints 0
_refine_ls_restrained_S_all 1.159
_refine_ls_R_factor_all 0.0202
_refine_ls_R_factor_gt 0.0186
_refine_ls_shift/su_max 0.000
_refine_ls_shift/su_mean 0.000
_refine_ls_structure_factor_coef Fsqd
_refine_ls_weighting_details 'calc w=1/[\s^2^(Fo^2^)+(0.0210P)^2^+7.3968P] where P=(Fo^2^+2Fc^2^)/3'
_refine_ls_weighting_scheme calc
_refine_ls_wR_factor_gt 0.0494
_refine_ls_wR_factor_ref 0.0499
_reflns_number_gt 1151
_reflns_number_total 1225
_reflns_threshold_expression >2sigma(I)
_cod_data_source_file ic901309b_si_002_1.cif
_cod_data_source_block RuRing
_cod_original_cell_volume 2414.8(7)
_cod_original_sg_symbol_H-M 'R -3'
_cod_database_code 4303586

loop_
_symmetry_equiv_pos_as_xyz
'x, y, z'
'-y, x-y, z'
'-x+y, -x, z'
'x+2/3, y+1/3, z+1/3'
'-y+2/3, x-y+1/3, z+1/3'
'-x+y+2/3, -x+1/3, z+1/3'
'x+1/3, y+2/3, z+2/3'
'-y+1/3, x-y+2/3, z+2/3'
'-x+y+1/3, -x+2/3, z+2/3'
'-x, -y, -z'
'y, -x+y, -z'
'x-y, x, -z'
'-x+2/3, -y+1/3, -z+1/3'
'y+2/3, -x+y+1/3, -z+1/3'
'x-y+2/3, x+1/3, -z+1/3'
'-x+1/3, -y+2/3, -z+2/3'
'y+1/3, -x+y+2/3, -z+2/3'
'x-y+1/3, x+2/3, -z+2/3'

loop_
_atom_site_label
_atom_site_type_symbol
_atom_site_fract_x
_atom_site_fract_y
_atom_site_fract_z
_atom_site_U_iso_or_equiv
_atom_site_adp_type
_atom_site_occupancy
_atom_site_symmetry_multiplicity
_atom_site_calc_flag
_atom_site_refinement_flags
_atom_site_disorder_assembly
_atom_site_disorder_group
Ru1 Ru 0.859758(13) 0.056705(14) 0.49976(2) 0.02694(9) Uani 1 1 d . . .
S1 S 0.78290(5) -0.05365(5) 0.67641(9) 0.03486(17) Uani 1 1 d . . .
C1 C 0.6694(2) -0.0834(3) 0.6560(5) 0.0532(9) Uani 1 1 d . . .
H1A H 0.6347 -0.1290 0.7262 0.080 Uiso 1 1 calc R . .
H1B H 0.6505 -0.1030 0.5539 0.080 Uiso 1 1 calc R . .
H1C H 0.6632 -0.0339 0.6770 0.080 Uiso 1 1 calc R . .
S2 S 0.94563(5) 0.16632(5) 0.67252(9) 0.03630(17) Uani 1 1 d . . .
C2 C 0.9621(2) 0.1163(3) 0.8398(4) 0.0578(10) Uani 1 1 d . . .
H2A H 0.9971 0.1604 0.9123 0.087 Uiso 1 1 calc R . .
H2B H 0.9908 0.0851 0.8109 0.087 Uiso 1 1 calc R . .
H2C H 0.9070 0.0771 0.8848 0.087 Uiso 1 1 calc R . .

loop_
_atom_site_aniso_label
_atom_site_aniso_U_11
_atom_site_aniso_U_22
_atom_site_aniso_U_33
_atom_site_aniso_U_23
_atom_site_aniso_U_13
_atom_site_aniso_U_12
Ru1 0.02498(12) 0.02541(13) 0.02970(13) -0.00129(8) -0.00061(8) 0.01206(9)
S1 0.0336(4) 0.0336(4) 0.0361(4) -0.0005(3) 0.0010(3) 0.0159(3)
C1 0.0315(16) 0.056(2) 0.068(2) 0.0003(18) 0.0057(15) 0.0189(16)
S2 0.0323(4) 0.0360(4) 0.0374(4) -0.0057(3) 0.0021(3) 0.0146(3)
C2 0.048(2) 0.065(2) 0.0388(17) 0.0083(16) -0.0040(15) 0.0120(18)

loop_
_atom_type_symbol
_atom_type_description
_atom_type_scat_dispersion_real
_atom_type_scat_dispersion_imag
_atom_type_scat_source
C C 0.0033 0.0016 'International Tables Vol C Tables 4.2.6.8 and 6.1.1.4'
H H 0.0000 0.0000 'International Tables Vol C Tables 4.2.6.8 and 6.1.1.4'
S S 0.1246 0.1234 'International Tables Vol C Tables 4.2.6.8 and 6.1.1.4'
Ru Ru -1.2594 0.8363 'International Tables Vol C Tables 4.2.6.8 and 6.1.1.4'

loop_
_geom_angle_atom_site_label_1
_geom_angle_atom_site_label_2
_geom_angle_atom_site_label_3
_geom_angle
_geom_angle_site_symmetry_1
_geom_angle_site_symmetry_3
_geom_angle_publ_flag
S2 Ru1 S1 82.18(3) 12_546 . ?
S2 Ru1 S1 97.84(3) 12_546 11_666 ?
S1 Ru1 S1 174.78(3) . 11_666 ?
S2 Ru1 S2 177.26(3) 12_546 . ?
S1 Ru1 S2 97.76(3) . . ?
S1 Ru1 S2 81.97(3) 11_666 . ?
S2 Ru1 Ru1 48.05(2) 12_546 12_546 ?
S1 Ru1 Ru1 47.97(2) . 12_546 ?
S1 Ru1 Ru1 128.71(2) 11_666 12_546 ?
S2 Ru1 Ru1 130.18(2) . 12_546 ?
S2 Ru1 Ru1 130.35(2) 12_546 11_666 ?
S1 Ru1 Ru1 128.51(2) . 11_666 ?
S1 Ru1 Ru1 47.96(2) 11_666 11_666 ?
S2 Ru1 Ru1 47.79(2) . 11_666 ?
Ru1 Ru1 Ru1 120.0 12_546 11_666 ?
C1 S1 Ru1 106.09(13) . . ?
C1 S1 Ru1 104.88(13) . 12_546 ?
Ru1 S1 Ru1 84.06(3) . 12_546 ?
C2 S2 Ru1 108.31(14) . 11_666 ?
C2 S2 Ru1 108.32(14) . . ?
Ru1 S2 Ru1 84.16(3) 11_666 . ?

loop_
_geom_bond_atom_site_label_1
_geom_bond_atom_site_label_2
_geom_bond_distance
_geom_bond_site_symmetry_2
_geom_bond_publ_flag
Ru1 S2 2.3291(8) 12_546 ?
Ru1 S1 2.3360(8) . ?
Ru1 S1 2.3364(8) 11_666 ?
Ru1 S2 2.3389(8) . ?
Ru1 Ru1 3.1283(5) 12_546 ?
Ru1 Ru1 3.1284(5) 11_666 ?
S1 C1 1.825(3) . ?
S1 Ru1 2.3363(8) 12_546 ?
S2 C2 1.817(4) . ?
S2 Ru1 2.3291(8) 11_666 ?
